data_1574457
loop_
_publ_author_name
'Metherall, Jessica P.'
'Corner, Philip A.'
'McCabe, James F.'
'Probert, Michael R.'
'Hall, Michael J.'

_publ_section_title
;
 High-throughput encapsulated nanodroplet screening for accelerated
 co-crystal discovery
;
_journal_issue 22
_journal_name_full 'Chemical Science'
_journal_page_first 9843
_journal_page_last 9853
_journal_paper_doi 10.1039/D4SC07556K
_journal_volume 16
_journal_year 2025
_chemical_absolute_configuration unk
_chemical_formula_moiety 'C8 H10 N4 O2, C7 H4 N2 O6'
_chemical_formula_sum 'C15 H14 N6 O8'
_chemical_formula_weight 406.32
_chemical_name_systematic 'caffeine_3,5-dinitrobenzoic acid'
_space_group_crystal_system orthorhombic
_space_group_IT_number 19
_space_group_name_Hall 'P 2ac 2ab'
_space_group_name_H-M_alt 'P 21 21 21'
_atom_sites_solution_hydrogens geom
_atom_sites_solution_primary dual
_audit_block_doi 10.5517/ccdc.csd.cc2kmbtc
_audit_creation_date 2024-07-18
_audit_creation_method
;
Olex2 1.5
(compiled 2024.02.16 svn.r378c4104 for OlexSys, GUI svn.r6928)
;
_audit_update_record
;
2024-07-18 deposited with the CCDC.	2025-04-22 downloaded from the CCDC.
;
_cell_angle_alpha 90
_cell_angle_beta 90
_cell_angle_gamma 90
_cell_formula_units_Z 8
_cell_length_a 9.0637(2)
_cell_length_b 29.4253(8)
_cell_length_c 12.6604(4)
_cell_measurement_reflns_used 6292
_cell_measurement_temperature 149.99(10)
_cell_measurement_theta_max 67.9950
_cell_measurement_theta_min 3.0070
_cell_volume 3376.56(16)
_computing_cell_refinement 'CrysAlisPro 1.171.42.90a (Rigaku OD, 2023)'
_computing_data_collection 'CrysAlisPro 1.171.42.90a (Rigaku OD, 2023)'
_computing_data_reduction 'CrysAlisPro 1.171.42.90a (Rigaku OD, 2023)'
_computing_molecular_graphics 'Olex2 1.5 (Dolomanov et al., 2009)'
_computing_publication_material 'Olex2 1.5 (Dolomanov et al., 2009)'
_computing_structure_refinement 'SHELXL 2018/3 (Sheldrick, 2015)'
_computing_structure_solution 'SHELXT 2018/2 (Sheldrick, 2018)'
_diffrn_ambient_environment N~2~
_diffrn_ambient_temperature 149.99(10)
_diffrn_detector 'Hybrid Pixel Array Detector'
_diffrn_detector_area_resol_mean 10.0000
_diffrn_detector_type 'HyPix-Arc 100'
_diffrn_measured_fraction_theta_full 0.999
_diffrn_measured_fraction_theta_max 0.939
_diffrn_measurement_details
;
List of Runs (angles in degrees, time in seconds):

  # Type    Start    End  Width  t~exp~   \w     \q     \k     \f   Frames
#--------------------------------------------------------------------------
  1  \w    -56.00 -19.00   0.50   20.00    --  -88.07 116.00 128.00   74
  2  \w    -71.00 -40.00   0.50   20.00    --  -88.07 129.00  30.00   62
  3  \w     61.00 127.00   0.50   20.00    --  100.90  12.00 -26.00  132
  4  \w    132.00 171.00   0.50   20.00    --  100.90  12.00 -26.00   78
  5  \w     37.00  97.00   0.50   20.00    --  109.94-116.00  40.00  120
  6  \w    -12.00  32.00   0.50    5.00    --  -43.89  38.00-150.00   88
  7  \w    -89.00  -3.00   0.50    5.00    --  -43.89 -12.00 161.00  172
  8  \w    -39.00   1.00   0.50    5.00    --  -43.89  57.00  30.00   80
  9  \w      4.00  36.00   0.50    5.00    --  -43.89  38.00 120.00   64
 10  \w    -26.00  23.00   0.50    5.00    --   44.76 -38.00  90.00   98
 11  \w   -149.00-104.00   0.50   20.00    --  -88.07 -77.00   0.00   90
 12  \w   -164.00 -87.00   0.50   20.00    --  -88.07 -61.00 150.00  154
 13  \w    -43.00 -13.00   0.50   20.00    --  -88.07  61.00  60.00   60
 14  \w    -46.00 -14.00   0.50   20.00    --  -88.07  61.00 -90.00   64
 15  \w     35.00  93.00   0.50   20.00    --  100.90 -95.00  60.00  116
 16  \w     26.00  51.00   0.50   20.00    --  100.90 -61.00 -90.00   50
 17  \w    133.00 164.00   0.50   20.00    --  100.90  77.00-150.00   62
 18  \w     25.00  50.00   0.50   20.00    --  100.90 -61.00 -60.00   50
 19  \w     45.00  78.00   0.50   20.00    --  100.90 -77.00 120.00   66
 20  \w    125.00 161.00   0.50   20.00    --  100.90  77.00-180.00   72
 21  \w     29.00  56.00   0.50   20.00    --  100.90 -61.00 120.00   54
 22  \w     43.00  80.00   0.50   20.00    --  109.94 -77.00  90.00   74
;
_diffrn_measurement_device 'four-circle diffractometer'
_diffrn_measurement_device_type 'XtaLAB Synergy, Dualflex, HyPix-Arc 100'
_diffrn_measurement_method '\w scans'
_diffrn_orient_matrix_type 'CrysAlisPro convention (1999,Acta A55,543-557)'
_diffrn_orient_matrix_UB_11 0.0097404000
_diffrn_orient_matrix_UB_12 0.0520425000
_diffrn_orient_matrix_UB_13 0.0111537000
_diffrn_orient_matrix_UB_21 0.0259759000
_diffrn_orient_matrix_UB_22 -0.0052012000
_diffrn_orient_matrix_UB_23 0.1196808000
_diffrn_orient_matrix_UB_31 0.1676619000
_diffrn_orient_matrix_UB_32 -0.0022353000
_diffrn_orient_matrix_UB_33 -0.0191546000
_diffrn_radiation_monochromator mirror
_diffrn_radiation_probe x-ray
_diffrn_radiation_type 'Cu K\a'
_diffrn_radiation_wavelength 1.54184
_diffrn_reflns_av_R_equivalents 0.0387
_diffrn_reflns_av_unetI/netI 0.0419
_diffrn_reflns_Laue_measured_fraction_full 0.999
_diffrn_reflns_Laue_measured_fraction_max 0.939
_diffrn_reflns_limit_h_max 10
_diffrn_reflns_limit_h_min -7
_diffrn_reflns_limit_k_max 36
_diffrn_reflns_limit_k_min -36
_diffrn_reflns_limit_l_max 15
_diffrn_reflns_limit_l_min -15
_diffrn_reflns_number 18418
_diffrn_reflns_point_group_measured_fraction_full 0.997
_diffrn_reflns_point_group_measured_fraction_max 0.922
_diffrn_reflns_theta_full 67.684
_diffrn_reflns_theta_max 76.543
_diffrn_reflns_theta_min 3.004
_diffrn_source 'micro-focus sealed X-ray tube'
_diffrn_source_target Cu
_diffrn_source_type 'PhotonJet (Cu) X-ray Source'
_exptl_absorpt_coefficient_mu 1.144
_exptl_absorpt_correction_T_max 1.00000
_exptl_absorpt_correction_T_min 0.86435
_exptl_absorpt_correction_type multi-scan
_exptl_absorpt_process_details
;
CrysAlisPro 1.171.42.90a (Rigaku Oxford Diffraction, 2023)
Empirical absorption correction using spherical harmonics,
implemented in SCALE3 ABSPACK scaling algorithm.
;
_exptl_crystal_colour 'clear light colourless'
_exptl_crystal_colour_lustre clear
_exptl_crystal_colour_modifier light
_exptl_crystal_colour_primary colourless
_exptl_crystal_density_diffrn 1.599
_exptl_crystal_description plate
_exptl_crystal_F_000 1680
_exptl_crystal_preparation
;
Crystallised from a saturated solution of caffeine and 
3,5-dinitrobenzoic acid (1:1) in DMF.
;
_exptl_crystal_recrystallization_method 'High-throughput screening via the ENaCt protocol using SPT Labtech mosquito.'
_exptl_crystal_size_max 0.34
_exptl_crystal_size_mid 0.23
_exptl_crystal_size_min 0.045
_refine_diff_density_max 0.468
_refine_diff_density_min -0.242
_refine_diff_density_rms 0.062
_refine_ls_abs_structure_details
;
 Flack x determined using 2081 quotients [(I+)-(I-)]/[(I+)+(I-)]
 (Parsons, Flack and Wagner, Acta Cryst. B69 (2013) 249-259).
;
_refine_ls_abs_structure_Flack 0.50(12)
_refine_ls_extinction_method none
_refine_ls_goodness_of_fit_ref 1.123
_refine_ls_hydrogen_treatment constr
_refine_ls_matrix_type full
_refine_ls_number_parameters 531
_refine_ls_number_reflns 6539
_refine_ls_number_restraints 444
_refine_ls_restrained_S_all 1.089
_refine_ls_R_factor_all 0.0669
_refine_ls_R_factor_gt 0.0597
_refine_ls_shift/su_max 0.001
_refine_ls_shift/su_mean 0.000
_refine_ls_structure_factor_coef Fsqd
_refine_ls_weighting_details 'w=1/[\s^2^(Fo^2^)+(0.0674P)^2^+2.1269P] where P=(Fo^2^+2Fc^2^)/3'
_refine_ls_weighting_scheme calc
_refine_ls_wR_factor_gt 0.1455
_refine_ls_wR_factor_ref 0.1494
_reflns_Friedel_coverage 0.742
_reflns_Friedel_fraction_full 0.995
_reflns_Friedel_fraction_max 0.901
_reflns_number_gt 5936
_reflns_number_total 6539
_reflns_threshold_expression 'I > 2\s(I)'
_cod_data_source_file d4sc07556k2.cif
_cod_data_source_block caffeine_35-dinitrobenzoic_acid
_cod_depositor_comments 'Adding full bibliography for 1574434--1574463.cif.'
_cod_database_code 1574457
_shelx_shelxl_version_number 2018/3
_chemical_oxdiff_formula 'C H N O'
_shelx_space_group_comment
;
The symmetry employed for this shelxl refinement is uniquely defined
by the following loop, which should always be used as a source of
symmetry information in preference to the above space-group names.
They are only intended as comments.
;
_shelx_estimated_absorpt_t_max 0.950
_shelx_estimated_absorpt_t_min 0.651
_olex2_refinement_description
;
1. Fixed Uiso
 At 1.2 times of:
  All C(H) groups
 At 1.5 times of:
  All C(H,H,H) groups, All O(H) groups
2. Rigid body (RIGU) restrains
 All non-hydrogen atoms
 with sigma for 1-2 distances of 0.004 and sigma for 1-3 distances of 0.004
3.a Aromatic/amide H refined with riding coordinates:
 C2B(H2B), C2D(H2D), C4B(H4B), C4D(H4D), C6B(H6BA), C6D(H6DA), C7A(H7A),
 C7C(H7C)
3.b Idealised Me refined as rotating group:
 C3A(H3AA,H3AB,H3AC), C3C(H3CA,H3CB,H3CC), C5A(H5AA,H5AB,H5AC), C5C(H5CA,H5CB,
 H5CC), C8A(H8AA,H8AB,H8AC), C8C(H8CA,H8CB,H8CC)
3.c Idealised tetrahedral OH refined as rotating group:
 O6D(H6D), O6B(H6B)
;
_olex2_exptl_crystal_mounting_method
;
Crystal mounted using inert oil from the encapsulation
 crystallisation technique onto a MiTeGen Kapton micromount.
;
_olex2_submission_original_sample_id 'caffeine_3,5-dinitrobenzoic acid'
_olex2_submission_special_instructions 'No special instructions were received'
_oxdiff_exptl_absorpt_empirical_details
;
Empirical correction (ABSPACK) includes:
- Absorption correction using spherical harmonics
- Frame scaling
;
_oxdiff_exptl_absorpt_empirical_full_max 1.299
_oxdiff_exptl_absorpt_empirical_full_min 0.796

loop_
_space_group_symop_operation_xyz
'x, y, z'
'-x+1/2, -y, z+1/2'
'-x, y+1/2, -z+1/2'
'x+1/2, -y+1/2, -z'

loop_
_atom_site_label
_atom_site_type_symbol
_atom_site_fract_x
_atom_site_fract_y
_atom_site_fract_z
_atom_site_U_iso_or_equiv
_atom_site_adp_type
_atom_site_occupancy
_atom_site_site_symmetry_order
_atom_site_calc_flag
_atom_site_refinement_flags_posn
_atom_site_refinement_flags_adp
_atom_site_refinement_flags_occupancy
_atom_site_disorder_assembly
_atom_site_disorder_group
O1A O 0.5540(3) 0.28421(10) 0.4971(3) 0.0353(8) Uani 1 1 d . . . . .
O1B O 0.7181(3) 0.61566(11) 0.2415(4) 0.0423(9) Uani 1 1 d . . . . .
O1C O 1.2118(3) 0.31686(12) 0.2293(3) 0.0379(8) Uani 1 1 d . . . . .
O1D O -0.3111(4) 0.58872(14) 0.4816(4) 0.0502(10) Uani 1 1 d . . . . .
O6D O 0.3490(3) 0.52693(11) 0.5020(3) 0.0347(7) Uani 1 1 d . . . . .
H6D H 0.378742 0.500071 0.494661 0.052 Uiso 1 1 calc R U . . .
O2A O 0.9237(3) 0.39020(11) 0.5027(3) 0.0349(8) Uani 1 1 d . . . . .
O2B O 0.5339(4) 0.66140(12) 0.2487(5) 0.0567(12) Uani 1 1 d . . . . .
O2C O 0.8370(3) 0.21302(11) 0.2380(3) 0.0373(8) Uani 1 1 d . . . . .
O2D O -0.2940(4) 0.66193(13) 0.4791(4) 0.0520(11) Uani 1 1 d . . . . .
O3B O 0.0391(4) 0.60381(15) 0.2337(3) 0.0470(10) Uani 1 1 d . . . . .
O3D O 0.1828(4) 0.73378(11) 0.5008(4) 0.0455(9) Uani 1 1 d . . . . .
O4B O -0.0014(4) 0.53118(16) 0.2384(4) 0.0507(10) Uani 1 1 d . . . . .
O4D O 0.3806(4) 0.69308(13) 0.4905(4) 0.0481(9) Uani 1 1 d . . . . .
O5B O 0.4131(4) 0.42476(11) 0.2361(3) 0.0386(8) Uani 1 1 d . . . . .
O6B O 0.6430(4) 0.45350(11) 0.2405(3) 0.0384(8) Uani 1 1 d . . . . .
H6B H 0.668029 0.426191 0.233417 0.058 Uiso 1 1 calc R U . . .
O5D O 0.1265(4) 0.49475(11) 0.4858(3) 0.0402(9) Uani 1 1 d . . . . .
N1A N 0.7381(4) 0.33809(12) 0.4972(3) 0.0256(7) Uani 1 1 d . . . . .
N1B N 0.5861(4) 0.62350(12) 0.2467(4) 0.0344(9) Uani 1 1 d . . . . .
N1C N 1.0243(4) 0.26580(14) 0.2337(4) 0.0323(9) Uani 1 1 d . . . . .
N1D N -0.2401(5) 0.62427(16) 0.4806(4) 0.0390(10) Uani 1 1 d . . . . .
N2A N 0.6890(4) 0.41761(12) 0.4941(4) 0.0293(8) Uani 1 1 d . . . . .
N2B N 0.0811(5) 0.56437(16) 0.2365(4) 0.0373(9) Uani 1 1 d . . . . .
N2C N 0.9770(4) 0.34541(14) 0.2321(4) 0.0295(8) Uani 1 1 d . . . . .
N2D N 0.2459(4) 0.69743(13) 0.4935(4) 0.0347(9) Uani 1 1 d . . . . .
N3A N 0.4257(4) 0.43662(13) 0.4914(3) 0.0297(8) Uani 1 1 d . . . . .
N3C N 0.7172(4) 0.36559(13) 0.2349(3) 0.0302(8) Uani 1 1 d . . . . .
N4A N 0.3405(4) 0.36535(13) 0.4924(4) 0.0294(8) Uani 1 1 d . . . . .
N4C N 0.6285(4) 0.29474(12) 0.2341(4) 0.0306(9) Uani 1 1 d . . . . .
C1A C 0.4934(4) 0.36298(15) 0.4940(4) 0.0282(9) Uani 1 1 d . . . . .
C1B C 0.4441(5) 0.50476(17) 0.2423(4) 0.0314(10) Uani 1 1 d . . . . .
C1C C 0.7809(5) 0.29179(16) 0.2321(4) 0.0306(10) Uani 1 1 d . . . . .
C1D C 0.1403(5) 0.57483(15) 0.4905(4) 0.0302(10) Uani 1 1 d . . . . .
C2A C 0.5897(4) 0.32394(14) 0.4969(4) 0.0274(9) Uani 1 1 d . . . . .
C2B C 0.5399(5) 0.54163(15) 0.2461(4) 0.0288(9) Uani 1 1 d . . . . .
H2B H 0.643585 0.536974 0.248621 0.035 Uiso 1 1 calc R U . . .
C2C C 0.8753(5) 0.25242(16) 0.2353(4) 0.0300(10) Uani 1 1 d . . . . .
C2D C -0.0135(5) 0.57875(16) 0.4850(4) 0.0305(10) Uani 1 1 d . . . . .
H2D H -0.073441 0.552288 0.482049 0.037 Uiso 1 1 calc R U . . .
C3A C 0.8510(4) 0.30212(15) 0.5013(5) 0.0329(10) Uani 1 1 d . . . . .
H3AA H 0.903376 0.303675 0.568905 0.049 Uiso 1 1 calc R U . . .
H3AB H 0.921360 0.306403 0.443317 0.049 Uiso 1 1 calc R U . . .
H3AC H 0.803495 0.272361 0.494286 0.049 Uiso 1 1 calc R U . . .
C3B C 0.4832(5) 0.58457(16) 0.2463(4) 0.0294(10) Uani 1 1 d . . . . .
C3C C 1.1356(5) 0.22921(17) 0.2355(5) 0.0351(11) Uani 1 1 d . . . . .
H3CA H 1.086092 0.199740 0.242028 0.053 Uiso 1 1 calc R U . . .
H3CB H 1.201856 0.233664 0.295811 0.053 Uiso 1 1 calc R U . . .
H3CC H 1.192914 0.229927 0.169868 0.053 Uiso 1 1 calc R U . . .
C3D C -0.0766(5) 0.62065(16) 0.4840(4) 0.0323(10) Uani 1 1 d . . . . .
C4A C 0.7912(4) 0.38263(14) 0.4990(4) 0.0287(9) Uani 1 1 d . . . . .
C4B C 0.3343(5) 0.59418(17) 0.2428(4) 0.0324(10) Uani 1 1 d . . . . .
H4B H 0.297598 0.624420 0.242414 0.039 Uiso 1 1 calc R U . . .
C4C C 1.0790(5) 0.31016(16) 0.2311(4) 0.0317(10) Uani 1 1 d . . . . .
C4D C 0.0053(5) 0.66031(17) 0.4865(4) 0.0322(10) Uani 1 1 d . . . . .
H4D H -0.040351 0.689371 0.485404 0.039 Uiso 1 1 calc R U . . .
C5A C 0.7365(5) 0.46499(15) 0.5009(5) 0.0371(11) Uani 1 1 d . . . . .
H5AA H 0.681549 0.483231 0.449537 0.056 Uiso 1 1 calc R U . . .
H5AB H 0.842329 0.466965 0.485593 0.056 Uiso 1 1 calc R U . . .
H5AC H 0.717640 0.476526 0.572288 0.056 Uiso 1 1 calc R U . . .
C5B C 0.2405(5) 0.55610(19) 0.2399(4) 0.0340(10) Uani 1 1 d . . . . .
C5C C 1.0284(5) 0.39323(16) 0.2319(5) 0.0347(11) Uani 1 1 d . . . . .
H5CA H 0.988013 0.408999 0.170180 0.052 Uiso 1 1 calc R U . . .
H5CB H 1.136378 0.393918 0.229067 0.052 Uiso 1 1 calc R U . . .
H5CC H 0.994609 0.408391 0.296489 0.052 Uiso 1 1 calc R U . . .
C5D C 0.1554(5) 0.65558(16) 0.4907(4) 0.0302(9) Uani 1 1 d . . . . .
C6A C 0.5404(4) 0.40686(14) 0.4935(4) 0.0244(9) Uani 1 1 d . . . . .
C6B C 0.2915(5) 0.51234(17) 0.2408(4) 0.0334(10) Uani 1 1 d . . . . .
H6BA H 0.224497 0.487511 0.240332 0.040 Uiso 1 1 calc R U . . .
C6C C 0.8291(5) 0.33519(16) 0.2329(4) 0.0291(9) Uani 1 1 d . . . . .
C6D C 0.2269(5) 0.61385(16) 0.4916(4) 0.0302(10) Uani 1 1 d . . . . .
H6DA H 0.331532 0.612005 0.493039 0.036 Uiso 1 1 calc R U . . .
C7A C 0.3071(5) 0.40930(16) 0.4909(4) 0.0302(10) Uani 1 1 d . . . . .
H7A H 0.208610 0.420349 0.489562 0.036 Uiso 1 1 calc R U . . .
C7B C 0.4980(5) 0.45648(16) 0.2407(4) 0.0300(10) Uani 1 1 d . . . . .
C7C C 0.5945(5) 0.33917(16) 0.2354(4) 0.0323(10) Uani 1 1 d . . . . .
H7C H 0.496534 0.350674 0.236507 0.039 Uiso 1 1 calc R U . . .
C7D C 0.2039(5) 0.52815(16) 0.4915(4) 0.0309(9) Uani 1 1 d . . . . .
C8A C 0.2370(5) 0.32739(16) 0.4999(5) 0.0380(11) Uani 1 1 d . . . . .
H8AA H 0.254150 0.306260 0.441383 0.057 Uiso 1 1 calc R U . . .
H8AB H 0.135720 0.338934 0.496362 0.057 Uiso 1 1 calc R U . . .
H8AC H 0.251796 0.311529 0.567182 0.057 Uiso 1 1 calc R U . . .
C8C C 0.5237(5) 0.25688(17) 0.2362(5) 0.0362(12) Uani 1 1 d . . . . .
H8CA H 0.541568 0.237012 0.175358 0.054 Uiso 1 1 calc R U . . .
H8CB H 0.422821 0.268759 0.232863 0.054 Uiso 1 1 calc R U . . .
H8CC H 0.536676 0.239538 0.301578 0.054 Uiso 1 1 calc R U . . .

loop_
_atom_site_aniso_label
_atom_site_aniso_U_11
_atom_site_aniso_U_22
_atom_site_aniso_U_33
_atom_site_aniso_U_23
_atom_site_aniso_U_13
_atom_site_aniso_U_12
O1A 0.0214(14) 0.0294(15) 0.055(2) -0.0042(18) -0.0027(17) 0.0007(11)
O1B 0.0259(16) 0.0366(18) 0.064(3) -0.0028(19) 0.0012(18) 0.0008(13)
O1C 0.0144(14) 0.0476(19) 0.052(2) -0.0033(18) 0.0020(14) 0.0015(13)
O1D 0.0273(18) 0.056(2) 0.068(3) 0.000(2) -0.001(2) -0.0016(16)
O6D 0.0287(15) 0.0348(16) 0.0406(19) 0.0016(19) -0.0021(17) 0.0065(13)
O2A 0.0196(14) 0.0359(16) 0.049(2) 0.0041(18) -0.0007(17) -0.0040(12)
O2B 0.042(2) 0.0316(18) 0.096(4) 0.004(2) 0.002(3) 0.0074(15)
O2C 0.0270(15) 0.0366(17) 0.048(2) 0.0029(17) 0.0001(16) -0.0013(13)
O2D 0.0326(19) 0.048(2) 0.075(3) -0.005(2) -0.006(2) 0.0155(16)
O3B 0.0300(18) 0.070(2) 0.041(2) 0.000(2) 0.0000(17) 0.0159(17)
O3D 0.051(2) 0.0341(17) 0.051(2) -0.010(2) -0.008(2) 0.0002(15)
O4B 0.0262(17) 0.070(3) 0.056(3) 0.004(2) 0.0007(19) -0.0022(18)
O4D 0.0315(17) 0.053(2) 0.060(2) -0.003(2) 0.0018(19) -0.0070(15)
O5B 0.0337(17) 0.0379(18) 0.044(2) -0.0066(16) 0.0046(18) -0.0026(14)
O6B 0.0362(17) 0.0284(16) 0.051(2) -0.0005(17) 0.0008(18) -0.0003(13)
O5D 0.0320(17) 0.0335(17) 0.055(2) 0.0039(18) -0.0006(17) 0.0050(14)
N1A 0.0156(15) 0.0299(17) 0.0313(19) -0.0011(18) -0.0020(17) 0.0018(13)
N1B 0.0313(19) 0.0280(18) 0.044(3) 0.0040(19) -0.004(2) 0.0038(15)
N1C 0.0162(17) 0.041(2) 0.040(2) 0.000(2) -0.0012(17) 0.0018(15)
N1D 0.031(2) 0.050(2) 0.036(2) -0.002(2) -0.0014(19) 0.0051(18)
N2A 0.0186(16) 0.0336(18) 0.036(2) -0.0049(19) -0.0005(18) -0.0011(14)
N2B 0.0280(19) 0.051(2) 0.032(2) 0.003(2) -0.0006(19) 0.0055(18)
N2C 0.0195(17) 0.037(2) 0.032(2) -0.0007(19) 0.0013(16) 0.0004(14)
N2D 0.035(2) 0.035(2) 0.035(2) 0.001(2) 0.000(2) -0.0048(16)
N3A 0.0243(18) 0.0346(19) 0.030(2) -0.0031(19) -0.0044(18) 0.0078(14)
N3C 0.0235(18) 0.0333(19) 0.034(2) 0.0003(18) 0.0027(17) 0.0059(14)
N4A 0.0200(17) 0.0341(18) 0.034(2) 0.0002(19) 0.0029(18) 0.0007(14)
N4C 0.0228(18) 0.0283(18) 0.041(2) 0.0015(18) 0.0052(18) 0.0020(14)
C1A 0.0148(18) 0.033(2) 0.037(3) -0.003(2) -0.004(2) 0.0022(15)
C1B 0.034(2) 0.041(2) 0.019(2) 0.000(2) 0.002(2) 0.0006(18)
C1C 0.0170(19) 0.041(2) 0.034(2) 0.002(2) 0.0003(19) 0.0004(16)
C1D 0.035(2) 0.037(2) 0.018(2) -0.002(2) 0.001(2) 0.0069(18)
C2A 0.0195(17) 0.032(2) 0.031(2) -0.002(2) -0.004(2) 0.0055(16)
C2B 0.027(2) 0.037(2) 0.023(2) 0.004(2) -0.001(2) 0.0032(17)
C2C 0.024(2) 0.036(2) 0.030(2) 0.004(2) -0.0001(19) -0.0003(17)
C2D 0.029(2) 0.036(2) 0.026(2) 0.002(2) -0.003(2) -0.0033(18)
C3A 0.0128(17) 0.033(2) 0.053(3) 0.002(3) 0.002(2) 0.0027(16)
C3B 0.030(2) 0.033(2) 0.025(2) 0.000(2) -0.001(2) -0.0008(18)
C3C 0.020(2) 0.042(3) 0.043(3) -0.001(2) -0.002(2) 0.0018(18)
C3D 0.023(2) 0.041(2) 0.033(3) -0.003(2) -0.001(2) 0.0033(18)
C4A 0.0170(18) 0.032(2) 0.037(3) 0.002(2) 0.001(2) 0.0023(15)
C4B 0.026(2) 0.045(3) 0.026(2) -0.003(2) 0.000(2) 0.0068(18)
C4C 0.022(2) 0.041(2) 0.031(2) -0.001(2) 0.000(2) 0.0015(18)
C4D 0.029(2) 0.039(2) 0.028(2) 0.000(2) 0.000(2) 0.0052(18)
C5A 0.037(2) 0.029(2) 0.046(3) 0.001(3) -0.007(3) -0.0001(18)
C5B 0.023(2) 0.059(3) 0.020(2) 0.001(2) -0.0010(19) 0.0030(19)
C5C 0.030(2) 0.036(2) 0.038(3) 0.000(2) 0.005(2) 0.0000(19)
C5D 0.033(2) 0.036(2) 0.022(2) -0.006(2) 0.000(2) -0.0021(18)
C6A 0.0184(18) 0.029(2) 0.025(2) 0.006(2) -0.0021(18) 0.0065(15)
C6B 0.031(2) 0.044(2) 0.026(2) -0.001(2) -0.002(2) 0.0020(18)
C6C 0.024(2) 0.035(2) 0.029(2) -0.001(2) -0.0010(19) 0.0035(17)
C6D 0.022(2) 0.043(2) 0.026(2) -0.002(2) -0.003(2) 0.0020(17)
C7A 0.023(2) 0.040(2) 0.027(2) -0.001(2) 0.000(2) 0.0108(17)
C7B 0.033(2) 0.040(2) 0.018(2) 0.001(2) -0.002(2) 0.0023(19)
C7C 0.020(2) 0.040(2) 0.038(3) -0.003(2) 0.000(2) -0.0021(17)
C7D 0.032(2) 0.037(2) 0.025(2) 0.000(2) 0.003(2) 0.0015(18)
C8A 0.020(2) 0.040(3) 0.054(3) 0.002(3) 0.000(3) -0.0027(18)
C8C 0.021(2) 0.034(2) 0.053(3) 0.000(3) 0.002(2) 0.0001(18)

loop_
_atom_type_symbol
_atom_type_description
_atom_type_scat_dispersion_real
_atom_type_scat_dispersion_imag
_atom_type_scat_source
C C 0.0181 0.0091 'International Tables Vol C Tables 4.2.6.8 and 6.1.1.4'
H H 0.0000 0.0000 'International Tables Vol C Tables 4.2.6.8 and 6.1.1.4'
N N 0.0311 0.0180 'International Tables Vol C Tables 4.2.6.8 and 6.1.1.4'
O O 0.0492 0.0322 'International Tables Vol C Tables 4.2.6.8 and 6.1.1.4'

loop_
_citation_id
_citation_doi
_citation_year
1 10.26434/chemrxiv-2024-40s32 2024

loop_
_geom_angle_atom_site_label_1
_geom_angle_atom_site_label_2
_geom_angle_atom_site_label_3
_geom_angle
_geom_angle_site_symmetry_1
_geom_angle_site_symmetry_3
_geom_angle_publ_flag
C7D O6D H6D 109.5 . . ?
C7B O6B H6B 109.5 . . ?
C2A N1A C3A 116.8(3) . . ?
C4A N1A C2A 127.3(3) . . ?
C4A N1A C3A 115.8(3) . . ?
O1B N1B C3B 118.2(4) . . ?
O2B N1B O1B 123.9(4) . . ?
O2B N1B C3B 117.8(4) . . ?
C2C N1C C3C 116.9(4) . . ?
C4C N1C C2C 127.1(4) . . ?
C4C N1C C3C 116.0(4) . . ?
O1D N1D C3D 117.5(4) . . ?
O2D N1D O1D 124.6(4) . . ?
O2D N1D C3D 117.9(4) . . ?
C4A N2A C5A 120.6(4) . . ?
C6A N2A C4A 118.8(3) . . ?
C6A N2A C5A 120.3(4) . . ?
O3B N2B O4B 124.4(4) . . ?
O3B N2B C5B 117.8(4) . . ?
O4B N2B C5B 117.8(4) . . ?
C4C N2C C5C 120.0(4) . . ?
C6C N2C C4C 119.1(4) . . ?
C6C N2C C5C 120.9(4) . . ?
O3D N2D O4D 124.1(4) . . ?
O3D N2D C5D 118.2(4) . . ?
O4D N2D C5D 117.6(4) . . ?
C7A N3A C6A 103.1(3) . . ?
C6C N3C C7C 103.6(4) . . ?
C1A N4A C8A 127.0(4) . . ?
C7A N4A C1A 106.1(4) . . ?
C7A N4A C8A 126.8(4) . . ?
C1C N4C C8C 126.9(4) . . ?
C7C N4C C1C 106.9(4) . . ?
C7C N4C C8C 126.2(4) . . ?
N4A C1A C2A 130.1(4) . . ?
C6A C1A N4A 105.4(4) . . ?
C6A C1A C2A 124.5(4) . . ?
C2B C1B C6B 119.5(5) . . ?
C2B C1B C7B 122.4(4) . . ?
C6B C1B C7B 118.1(4) . . ?
N4C C1C C2C 130.0(4) . . ?
C6C C1C N4C 105.3(4) . . ?
C6C C1C C2C 124.6(4) . . ?
C2D C1D C7D 117.5(4) . . ?
C6D C1D C2D 119.6(4) . . ?
C6D C1D C7D 122.8(4) . . ?
O1A C2A N1A 122.7(4) . . ?
O1A C2A C1A 127.3(4) . . ?
N1A C2A C1A 110.0(4) . . ?
C1B C2B H2B 120.4 . . ?
C3B C2B C1B 119.2(4) . . ?
C3B C2B H2B 120.4 . . ?
O2C C2C N1C 122.9(4) . . ?
O2C C2C C1C 126.9(4) . . ?
N1C C2C C1C 110.2(4) . . ?
C1D C2D H2D 120.2 . . ?
C3D C2D C1D 119.6(4) . . ?
C3D C2D H2D 120.2 . . ?
N1A C3A H3AA 109.5 . . ?
N1A C3A H3AB 109.5 . . ?
N1A C3A H3AC 109.5 . . ?
H3AA C3A H3AB 109.5 . . ?
H3AA C3A H3AC 109.5 . . ?
H3AB C3A H3AC 109.5 . . ?
C2B C3B N1B 118.7(4) . . ?
C2B C3B C4B 124.0(4) . . ?
C4B C3B N1B 117.3(4) . . ?
N1C C3C H3CA 109.5 . . ?
N1C C3C H3CB 109.5 . . ?
N1C C3C H3CC 109.5 . . ?
H3CA C3C H3CB 109.5 . . ?
H3CA C3C H3CC 109.5 . . ?
H3CB C3C H3CC 109.5 . . ?
C2D C3D N1D 119.0(4) . . ?
C2D C3D C4D 122.7(4) . . ?
C4D C3D N1D 118.4(4) . . ?
O2A C4A N1A 120.7(4) . . ?
O2A C4A N2A 121.5(4) . . ?
N2A C4A N1A 117.8(3) . . ?
C3B C4B H4B 122.3 . . ?
C3B C4B C5B 115.4(4) . . ?
C5B C4B H4B 122.3 . . ?
O1C C4C N1C 120.1(4) . . ?
O1C C4C N2C 122.4(4) . . ?
N2C C4C N1C 117.5(4) . . ?
C3D C4D H4D 121.7 . . ?
C5D C4D C3D 116.6(5) . . ?
C5D C4D H4D 121.7 . . ?
N2A C5A H5AA 109.5 . . ?
N2A C5A H5AB 109.5 . . ?
N2A C5A H5AC 109.5 . . ?
H5AA C5A H5AB 109.5 . . ?
H5AA C5A H5AC 109.5 . . ?
H5AB C5A H5AC 109.5 . . ?
C4B C5B N2B 117.6(5) . . ?
C6B C5B N2B 119.3(5) . . ?
C6B C5B C4B 123.1(4) . . ?
N2C C5C H5CA 109.5 . . ?
N2C C5C H5CB 109.5 . . ?
N2C C5C H5CC 109.5 . . ?
H5CA C5C H5CB 109.5 . . ?
H5CA C5C H5CC 109.5 . . ?
H5CB C5C H5CC 109.5 . . ?
C4D C5D N2D 117.9(4) . . ?
C4D C5D C6D 123.7(4) . . ?
C6D C5D N2D 118.5(4) . . ?
N3A C6A N2A 126.7(4) . . ?
N3A C6A C1A 111.9(4) . . ?
C1A C6A N2A 121.5(4) . . ?
C1B C6B H6BA 120.6 . . ?
C5B C6B C1B 118.9(5) . . ?
C5B C6B H6BA 120.6 . . ?
N3C C6C N2C 125.9(4) . . ?
C1C C6C N2C 121.5(4) . . ?
C1C C6C N3C 112.5(4) . . ?
C1D C6D H6DA 121.1 . . ?
C5D C6D C1D 117.8(4) . . ?
C5D C6D H6DA 121.1 . . ?
N3A C7A H7A 123.2 . . ?
N4A C7A N3A 113.6(4) . . ?
N4A C7A H7A 123.2 . . ?
O5B C7B O6B 125.6(5) . . ?
O5B C7B C1B 121.5(4) . . ?
O6B C7B C1B 112.8(4) . . ?
N3C C7C H7C 124.2 . . ?
N4C C7C N3C 111.7(4) . . ?
N4C C7C H7C 124.2 . . ?
O6D C7D C1D 114.3(4) . . ?
O5D C7D O6D 124.1(4) . . ?
O5D C7D C1D 121.6(4) . . ?
N4A C8A H8AA 109.5 . . ?
N4A C8A H8AB 109.5 . . ?
N4A C8A H8AC 109.5 . . ?
H8AA C8A H8AB 109.5 . . ?
H8AA C8A H8AC 109.5 . . ?
H8AB C8A H8AC 109.5 . . ?
N4C C8C H8CA 109.5 . . ?
N4C C8C H8CB 109.5 . . ?
N4C C8C H8CC 109.5 . . ?
H8CA C8C H8CB 109.5 . . ?
H8CA C8C H8CC 109.5 . . ?
H8CB C8C H8CC 109.5 . . ?

loop_
_geom_bond_atom_site_label_1
_geom_bond_atom_site_label_2
_geom_bond_distance
_geom_bond_site_symmetry_2
_geom_bond_publ_flag
O1A C2A 1.213(5) . ?
O1B N1B 1.220(5) . ?
O1C C4C 1.220(5) . ?
O1D N1D 1.229(6) . ?
O6D H6D 0.8400 . ?
O6D C7D 1.323(5) . ?
O2A C4A 1.222(5) . ?
O2B N1B 1.212(5) . ?
O2C C2C 1.211(5) . ?
O2D N1D 1.211(6) . ?
O3B N2B 1.222(6) . ?
O3D N2D 1.216(5) . ?
O4B N2B 1.230(6) . ?
O4D N2D 1.228(5) . ?
O5B C7B 1.211(6) . ?
O6B H6B 0.8400 . ?
O6B C7B 1.317(6) . ?
O5D C7D 1.209(6) . ?
N1A C2A 1.409(5) . ?
N1A C3A 1.473(5) . ?
N1A C4A 1.396(5) . ?
N1B C3B 1.478(6) . ?
N1C C2C 1.407(6) . ?
N1C C3C 1.476(6) . ?
N1C C4C 1.397(6) . ?
N1D C3D 1.487(6) . ?
N2A C4A 1.386(5) . ?
N2A C5A 1.462(6) . ?
N2A C6A 1.383(5) . ?
N2B C5B 1.466(6) . ?
N2C C4C 1.389(6) . ?
N2C C5C 1.482(6) . ?
N2C C6C 1.374(6) . ?
N2D C5D 1.480(6) . ?
N3A C6A 1.359(5) . ?
N3A C7A 1.343(6) . ?
N3C C6C 1.353(6) . ?
N3C C7C 1.357(6) . ?
N4A C1A 1.388(5) . ?
N4A C7A 1.328(6) . ?
N4A C8A 1.462(6) . ?
N4C C1C 1.384(6) . ?
N4C C7C 1.343(6) . ?
N4C C8C 1.464(6) . ?
C1A C2A 1.443(6) . ?
C1A C6A 1.360(6) . ?
C1B C2B 1.390(6) . ?
C1B C6B 1.402(7) . ?
C1B C7B 1.502(7) . ?
C1C C2C 1.441(6) . ?
C1C C6C 1.350(7) . ?
C1D C2D 1.400(7) . ?
C1D C6D 1.391(6) . ?
C1D C7D 1.490(6) . ?
C2B H2B 0.9500 . ?
C2B C3B 1.364(6) . ?
C2D H2D 0.9500 . ?
C2D C3D 1.359(7) . ?
C3A H3AA 0.9800 . ?
C3A H3AB 0.9800 . ?
C3A H3AC 0.9800 . ?
C3B C4B 1.380(6) . ?
C3C H3CA 0.9800 . ?
C3C H3CB 0.9800 . ?
C3C H3CC 0.9800 . ?
C3D C4D 1.383(7) . ?
C4B H4B 0.9500 . ?
C4B C5B 1.407(7) . ?
C4D H4D 0.9500 . ?
C4D C5D 1.369(7) . ?
C5A H5AA 0.9800 . ?
C5A H5AB 0.9800 . ?
C5A H5AC 0.9800 . ?
C5B C6B 1.368(7) . ?
C5C H5CA 0.9800 . ?
C5C H5CB 0.9800 . ?
C5C H5CC 0.9800 . ?
C5D C6D 1.389(6) . ?
C6B H6BA 0.9500 . ?
C6D H6DA 0.9500 . ?
C7A H7A 0.9500 . ?
C7C H7C 0.9500 . ?
C8A H8AA 0.9800 . ?
C8A H8AB 0.9800 . ?
C8A H8AC 0.9800 . ?
C8C H8CA 0.9800 . ?
C8C H8CB 0.9800 . ?
C8C H8CC 0.9800 . ?

loop_
_geom_torsion_atom_site_label_1
_geom_torsion_atom_site_label_2
_geom_torsion_atom_site_label_3
_geom_torsion_atom_site_label_4
_geom_torsion
_geom_torsion_site_symmetry_1
_geom_torsion_site_symmetry_2
_geom_torsion_site_symmetry_3
_geom_torsion_site_symmetry_4
_geom_torsion_publ_flag
O1B N1B C3B C2B 3.6(8) . . . . ?
O1B N1B C3B C4B -174.5(5) . . . . ?
O1D N1D C3D C2D 1.9(8) . . . . ?
O1D N1D C3D C4D -177.8(5) . . . . ?
O2B N1B C3B C2B -178.7(5) . . . . ?
O2B N1B C3B C4B 3.2(8) . . . . ?
O2D N1D C3D C2D -179.6(5) . . . . ?
O2D N1D C3D C4D 0.7(8) . . . . ?
O3B N2B C5B C4B 1.8(7) . . . . ?
O3B N2B C5B C6B -178.6(5) . . . . ?
O3D N2D C5D C4D 5.9(7) . . . . ?
O3D N2D C5D C6D -174.5(5) . . . . ?
O4B N2B C5B C4B -177.1(5) . . . . ?
O4B N2B C5B C6B 2.6(7) . . . . ?
O4D N2D C5D C4D -175.5(5) . . . . ?
O4D N2D C5D C6D 4.1(7) . . . . ?
N1B C3B C4B C5B 178.5(5) . . . . ?
N1D C3D C4D C5D 179.4(5) . . . . ?
N2B C5B C6B C1B 179.0(5) . . . . ?
N2D C5D C6D C1D 179.1(4) . . . . ?
N4A C1A C2A O1A 1.0(10) . . . . ?
N4A C1A C2A N1A 179.7(6) . . . . ?
N4A C1A C6A N2A -179.6(5) . . . . ?
N4A C1A C6A N3A -0.1(6) . . . . ?
N4C C1C C2C O2C 1.9(10) . . . . ?
N4C C1C C2C N1C -178.7(5) . . . . ?
N4C C1C C6C N2C 179.5(5) . . . . ?
N4C C1C C6C N3C -0.3(6) . . . . ?
C1A N4A C7A N3A 0.0(7) . . . . ?
C1B C2B C3B N1B -177.9(5) . . . . ?
C1B C2B C3B C4B 0.0(8) . . . . ?
C1C N4C C7C N3C -0.4(6) . . . . ?
C1D C2D C3D N1D -178.7(5) . . . . ?
C1D C2D C3D C4D 1.0(8) . . . . ?
C2A N1A C4A O2A 177.4(5) . . . . ?
C2A N1A C4A N2A -3.9(8) . . . . ?
C2A C1A C6A N2A 1.0(9) . . . . ?
C2A C1A C6A N3A -179.5(5) . . . . ?
C2B C1B C6B C5B 1.9(8) . . . . ?
C2B C1B C7B O5B -179.1(5) . . . . ?
C2B C1B C7B O6B -1.7(7) . . . . ?
C2B C3B C4B C5B 0.5(8) . . . . ?
C2C N1C C4C O1C -179.5(5) . . . . ?
C2C N1C C4C N2C 1.2(8) . . . . ?
C2C C1C C6C N2C 3.0(8) . . . . ?
C2C C1C C6C N3C -176.7(5) . . . . ?
C2D C1D C6D C5D 2.0(7) . . . . ?
C2D C1D C7D O6D -176.9(5) . . . . ?
C2D C1D C7D O5D 1.4(8) . . . . ?
C2D C3D C4D C5D -0.3(8) . . . . ?
C3A N1A C2A O1A -1.9(8) . . . . ?
C3A N1A C2A C1A 179.3(5) . . . . ?
C3A N1A C4A O2A 0.7(7) . . . . ?
C3A N1A C4A N2A 179.3(5) . . . . ?
C3B C4B C5B N2B 179.8(5) . . . . ?
C3B C4B C5B C6B 0.2(7) . . . . ?
C3C N1C C2C O2C 0.0(8) . . . . ?
C3C N1C C2C C1C -179.4(5) . . . . ?
C3C N1C C4C O1C 0.8(7) . . . . ?
C3C N1C C4C N2C -178.4(5) . . . . ?
C3D C4D C5D N2D -179.9(5) . . . . ?
C3D C4D C5D C6D 0.5(8) . . . . ?
C4A N1A C2A O1A -178.7(5) . . . . ?
C4A N1A C2A C1A 2.6(7) . . . . ?
C4A N2A C6A N3A 178.4(5) . . . . ?
C4A N2A C6A C1A -2.2(8) . . . . ?
C4B C5B C6B C1B -1.4(8) . . . . ?
C4C N1C C2C O2C -179.6(5) . . . . ?
C4C N1C C2C C1C 1.0(7) . . . . ?
C4C N2C C6C N3C 179.3(5) . . . . ?
C4C N2C C6C C1C -0.5(8) . . . . ?
C4D C5D C6D C1D -1.4(8) . . . . ?
C5A N2A C4A O2A -4.4(8) . . . . ?
C5A N2A C4A N1A 177.0(5) . . . . ?
C5A N2A C6A N3A 4.9(9) . . . . ?
C5A N2A C6A C1A -175.7(5) . . . . ?
C5C N2C C4C O1C -0.6(8) . . . . ?
C5C N2C C4C N1C 178.6(5) . . . . ?
C5C N2C C6C N3C -0.8(8) . . . . ?
C5C N2C C6C C1C 179.4(5) . . . . ?
C6A N2A C4A O2A -178.0(5) . . . . ?
C6A N2A C4A N1A 3.4(7) . . . . ?
C6A N3A C7A N4A -0.1(6) . . . . ?
C6A C1A C2A O1A -179.7(6) . . . . ?
C6A C1A C2A N1A -1.1(7) . . . . ?
C6B C1B C2B C3B -1.2(7) . . . . ?
C6B C1B C7B O5B 1.5(7) . . . . ?
C6B C1B C7B O6B 178.9(5) . . . . ?
C6C N2C C4C O1C 179.3(5) . . . . ?
C6C N2C C4C N1C -1.5(7) . . . . ?
C6C N3C C7C N4C 0.2(6) . . . . ?
C6C C1C C2C O2C 177.5(5) . . . . ?
C6C C1C C2C N1C -3.1(7) . . . . ?
C6D C1D C2D C3D -1.9(8) . . . . ?
C6D C1D C7D O6D 5.0(7) . . . . ?
C6D C1D C7D O5D -176.7(5) . . . . ?
C7A N3A C6A N2A 179.5(5) . . . . ?
C7A N3A C6A C1A 0.1(6) . . . . ?
C7A N4A C1A C2A 179.4(6) . . . . ?
C7A N4A C1A C6A 0.1(6) . . . . ?
C7B C1B C2B C3B 179.3(5) . . . . ?
C7B C1B C6B C5B -178.6(4) . . . . ?
C7C N3C C6C N2C -179.7(5) . . . . ?
C7C N3C C6C C1C 0.0(6) . . . . ?
C7C N4C C1C C2C 176.6(6) . . . . ?
C7C N4C C1C C6C 0.4(6) . . . . ?
C7D C1D C2D C3D 179.9(5) . . . . ?
C7D C1D C6D C5D -179.9(5) . . . . ?
C8A N4A C1A C2A 4.2(10) . . . . ?
C8A N4A C1A C6A -175.1(5) . . . . ?
C8A N4A C7A N3A 175.2(5) . . . . ?
C8C N4C C1C C2C -2.6(10) . . . . ?
C8C N4C C1C C6C -178.8(5) . . . . ?
C8C N4C C7C N3C 178.8(5) . . . . ?
